data_4346549
loop_
_publ_author_name
'Chambers, Geoffrey M.'
'Huynh, Mioy T.'
'Li, Yulong'
'Hammes-Schiffer, Sharon'
'Rauchfuss, Thomas B.'
'Reijerse, Edward'
'Lubitz, Wolfgang'

_publ_section_title
;
 Models of the Ni-L and Ni-SIa States of the [NiFe]-Hydrogenase Active
 Site.
;
_journal_issue 2
_journal_name_full 'Inorganic chemistry'
_journal_page_first 419
_journal_page_last 431
_journal_paper_doi 10.1021/acs.inorgchem.5b01662
_journal_volume 55
_journal_year 2016
_chemical_formula_moiety 'C37 H39 Fe Ni O P2 S2, B F4'
_chemical_formula_sum 'C37 H39 B F4 Fe Ni O P2 S2'
_chemical_formula_weight 827.11
_space_group_crystal_system monoclinic
_space_group_IT_number 14
_space_group_name_Hall '-P 2yn'
_space_group_name_H-M_alt 'P 1 21/n 1'
_atom_sites_solution_hydrogens geom
_atom_sites_solution_primary direct
_audit_creation_date 2014-09-18
_audit_creation_method
; 
Olex2 1.2 
(compiled 2014.07.22 svn.r2960 for OlexSys, GUI svn.r4862) 
;
_cell_angle_alpha 90
_cell_angle_beta 106.2980(19)
_cell_angle_gamma 90
_cell_formula_units_Z 4
_cell_length_a 10.4724(18)
_cell_length_b 30.158(5)
_cell_length_c 12.995(2)
_cell_measurement_reflns_used 9914
_cell_measurement_temperature 179(2)
_cell_measurement_theta_max 26.05
_cell_measurement_theta_min 2.22
_cell_volume 3939.2(11)
_computing_cell_refinement 'SAINT V8.34A (Bruker, 2005)'
_computing_data_collection 'APEX2 V2013.10-0 (Bruker, 2013)'
_computing_data_reduction
; 
SAINT V8.34A, XPREP v2013/3, SADABS V2012/1, TWINABS V2012/1 
(Bruker, 2012 & 2013) 
;
_computing_molecular_graphics 'Olex2 (Dolomanov et al., 2009)'
_computing_publication_material 'Olex2 (Dolomanov et al., 2009)'
_computing_structure_refinement 'SHELX-2013-4 (Sheldrick, 2013)'
_computing_structure_solution Olex2
_diffrn_ambient_temperature 179.15
_diffrn_measured_fraction_theta_full 1.000
_diffrn_measured_fraction_theta_max 0.999
_diffrn_measurement_device_type 'Bruker APEX-II CCD'
_diffrn_measurement_method '\f and \w scans'
_diffrn_radiation_monochromator graphite
_diffrn_radiation_type MoK\a
_diffrn_radiation_wavelength 0.71073
_diffrn_radiation_wavelength_id fm22a_0m
_diffrn_reflns_av_R_equivalents 0.0978
_diffrn_reflns_av_unetI/netI 0.0586
_diffrn_reflns_Laue_measured_fraction_full 1.000
_diffrn_reflns_Laue_measured_fraction_max 0.999
_diffrn_reflns_limit_h_max 12
_diffrn_reflns_limit_h_min -12
_diffrn_reflns_limit_k_max 37
_diffrn_reflns_limit_k_min -37
_diffrn_reflns_limit_l_max 16
_diffrn_reflns_limit_l_min -16
_diffrn_reflns_number 45343
_diffrn_reflns_point_group_measured_fraction_full 1.000
_diffrn_reflns_point_group_measured_fraction_max 0.999
_diffrn_reflns_theta_full 25.242
_diffrn_reflns_theta_max 26.151
_diffrn_reflns_theta_min 1.350
_diffrn_standards_number 0
_exptl_absorpt_coefficient_mu 1.080
_exptl_absorpt_correction_T_max 0.7453
_exptl_absorpt_correction_T_min 0.6437
_exptl_absorpt_correction_type integration
_exptl_absorpt_process_details
; 
SADABS-2008/1 (Bruker,2008) was used for absorption correction. 
wR2(int) was 0.0865 before and 0.0512 after correction. 
The Ratio of minimum to maximum transmission is 0.8637. 
The \l/2 correction factor is 0.0015. 
;
_exptl_crystal_colour 'dark red'
_exptl_crystal_colour_modifier dark
_exptl_crystal_colour_primary red
_exptl_crystal_density_diffrn 1.395
_exptl_crystal_description prism
_exptl_crystal_F_000 1704
_exptl_crystal_id CpNiFeMe2pdt
_exptl_crystal_preparation
; 
The data crystal was mounted using oil (Parantone-N, Exxon) to a 
0.3 mm cryo-loop (Hampton Research) with the 1 -3 0 face scattering 
planes roughly normal to the spindle axis. 
;
_exptl_crystal_size_max 0.51
_exptl_crystal_size_mid 0.276
_exptl_crystal_size_min 0.118
_refine_diff_density_max 0.357
_refine_diff_density_min -0.388
_refine_diff_density_rms 0.057
_refine_ls_extinction_method none
_refine_ls_goodness_of_fit_ref 0.942
_refine_ls_hydrogen_treatment constr
_refine_ls_matrix_type full
_refine_ls_number_parameters 543
_refine_ls_number_reflns 7860
_refine_ls_number_restraints 653
_refine_ls_restrained_S_all 0.954
_refine_ls_R_factor_all 0.0485
_refine_ls_R_factor_gt 0.0339
_refine_ls_shift/su_max 0.001
_refine_ls_shift/su_mean 0.000
_refine_ls_structure_factor_coef Fsqd
_refine_ls_weighting_details 'w=1/[\s^2^(Fo^2^)+(0.0449P)^2^] where P=(Fo^2^+2Fc^2^)/3'
_refine_ls_weighting_scheme calc
_refine_ls_wR_factor_gt 0.0846
_refine_ls_wR_factor_ref 0.0885
_reflns_Friedel_coverage 0.000
_reflns_number_gt 5938
_reflns_number_total 7860
_reflns_threshold_expression 'I > 2\s(I)'
_cod_data_source_file ic5b01662_si_002.cif
_cod_data_source_block fm22a2_0m
_cod_original_cell_volume 3939.3(12)
_cod_database_code 4346549
_shelxl_version_number 2014-3
_shelx_space_group_comment
; 
The symmetry employed for this shelxl refinement is uniquely defined 
by the following loop, which should always be used as a source of 
symmetry information in preference to the above space-group names. 
They are only intended as comments. 
;
_shelx_estimated_absorpt_t_max 0.883
_shelx_estimated_absorpt_t_min 0.609
_olex2_refinement_description
; 
1. Fixed Uiso 
 At 1.2 times of: 
  All C(H) groups, All C(H,H) groups 
 At 1.5 times of: 
  All C(H,H,H) groups 
2. Restrained distances 
 F4-B1 \\sim F4A-B1 \\sim F1-B1 \\sim F1A-B1 \\sim F2A-B1 \\sim F2-B1 \\sim 
F3A-B1 \\sim F3-B1 
 with sigma of 0.01 
 F1-F2 \\sim F1-F3 \\sim F1-F4 \\sim F2-F3 \\sim F2-F4 \\sim F3-F4 \\sim 
F1A-F2A \\sim F1A-F3A \\sim F1A-F4A ~ 
 F2A-F3A \\sim F2A-F4A \\sim F3A-F4A 
 with sigma of 0.01 
 P2-C15 \\sim P2-C19A 
 with sigma of 0.02 
 P1-C26A \\sim P1-C26 
 with sigma of 0.02 
3. Uiso/Uaniso restraints and constraints 
F1A \\sim F1 \\sim F3 \\sim F3A \\sim F2A \\sim F2 \\sim F2A \\sim F2 \\sim F4 
\\sim F4A: within 1.7A with sigma of 0.01 and sigma for terminal atoms of 0.02 
C29 \\sim C26 \\sim C26A \\sim C27 \\sim C31 \\sim C27A \\sim C31A \\sim C28 
\\sim H27 \\sim H31 \\sim C30 \\sim C28A \\sim H27A \\sim C30A \\sim H31A \\sim 
H28 \\sim H30 \\sim C29A \\sim H28A \\sim H30A \\sim H29 \\sim H29A: within 
1.7A with sigma of 0.01 and sigma for terminal atoms of 0.02 
C15A \\sim C15 \\sim C19A \\sim C14 \\sim C19 \\sim C14A \\sim C17 \\sim C16 
\\sim C17A \\sim C18A \\sim C18 \\sim C16A: within 1.7A with sigma of 0.01 and 
sigma for terminal atoms of 0.02 
Uanis(F2) \\sim Ueq, Uanis(F1) \\sim Ueq, Uanis(F4) \\sim Ueq, Uanis(F3) \\sim 
Ueq, Uanis(F2A) \\sim Ueq, Uanis(F1A) \\sim Ueq, Uanis(F4A) \\sim Ueq, 
Uanis(F3A) \\sim Ueq: with sigma of 0.01 and sigma for terminal atoms of 0.02 
4. Others 
 Sof(F2A)=Sof(F1A)=Sof(F4A)=Sof(F3A)=1-FVAR(1) 
 Sof(F2)=Sof(F1)=Sof(F4)=Sof(F3)=FVAR(1) 
 Sof(C30A)=Sof(H30A)=Sof(C29A)=Sof(H29A)=Sof(C28A)=Sof(H28A)=Sof(C27A)= 
 Sof(H27A)=Sof(C26A)=Sof(C31A)=Sof(H31A)=1-FVAR(2) 
 Sof(C28)=Sof(H28)=Sof(C27)=Sof(H27)=Sof(C26)=Sof(C31)=Sof(H31)=Sof(C30)= 
 Sof(H30)=Sof(C29)=Sof(H29)=FVAR(2) 
 Sof(C17A)=Sof(H17A)=Sof(C14A)=Sof(H14A)=Sof(C19A)=Sof(C15A)=Sof(H15A)= 
 Sof(C18A)=Sof(H18A)=Sof(C16A)=Sof(H16A)=1-FVAR(3) 
 Sof(C17)=Sof(H17)=Sof(C14)=Sof(H14)=Sof(C15)=Sof(C19)=Sof(H19)=Sof(C16)= 
 Sof(H16)=Sof(C18)=Sof(H18)=FVAR(3) 
5.a Secondary CH2 refined with riding coordinates: 
 C6(H6A,H6B), C13(H13A,H13B), C8(H8A,H8B), C12(H12A,H12B) 
5.b Aromatic/amide H refined with riding coordinates: 
C37(H37), C34(H34), C4(H4), C36(H36), C1(H1), C2(H2), C5(H5), C24(H24), 
C33(H33), C25(H25), C21(H21), C3(H3), C23(H23), C22(H22), C17(H17), C14(H14), 
C19(H19), C16(H16), C18(H18), C35(H35), C28(H28), C27(H27), C31(H31), C30(H30), 
C29(H29), C30A(H30A), C29A(H29A), C28A(H28A), C27A(H27A), C31A(H31A), 
C17A(H17A), C14A(H14A), C15A(H15A), C18A(H18A), C16A(H16A) 
5.c Fitted hexagon refined as free rotating group: 
 C17(C14,C15,C19,C16,C18), C28(C27,C26,C31,C30,C29), C30A(C29A,C28A,C27A,C26A, 
 C31A), C17A(C14A,C19A,C15A,C18A,C16A) 
5.d Idealised Me refined as rotating group: 
 C10(H10A,H10B,H10C), C9(H9A,H9B,H9C) 
;
_smtbx_masks_special_details
; 
Two voids were masked from the unit cell. Both voids possessed identcal 
volumes of 179.7 A^3 and contained residual electron density equivalent 
to 40.3 electrons each. The molecules present in the voids were predicted 
to be tetrahydrofuran, which is predicted to contain 40 electrons. 
;
_olex2_submission_special_instructions 'No special instructions were received'

loop_
_space_group_symop_operation_xyz
'x, y, z'
'-x+1/2, y+1/2, -z+1/2'
'-x, -y, -z'
'x-1/2, -y-1/2, z-1/2'

loop_
_atom_site_label
_atom_site_type_symbol
_atom_site_fract_x
_atom_site_fract_y
_atom_site_fract_z
_atom_site_U_iso_or_equiv
_atom_site_adp_type
_atom_site_occupancy
_atom_site_site_symmetry_order
_atom_site_calc_flag
_atom_site_refinement_flags_posn
_atom_site_refinement_flags_adp
_atom_site_refinement_flags_occupancy
_atom_site_disorder_assembly
_atom_site_disorder_group
Ni1 Ni 0.87910(3) 0.30042(2) 0.67878(2) 0.02671(9) Uani 1 1 d . . . . .
Fe1 Fe 0.81483(3) 0.37749(2) 0.61915(3) 0.02496(10) Uani 1 1 d . . . . .
S1 S 1.02273(6) 0.35118(2) 0.66786(5) 0.02704(14) Uani 1 1 d . . . . .
P1 P 0.86100(6) 0.41503(2) 0.77340(5) 0.02760(15) Uani 1 1 d . . . . .
S2 S 0.76712(6) 0.31707(2) 0.51565(5) 0.02750(15) Uani 1 1 d . . . . .
P2 P 0.60029(6) 0.38767(2) 0.60646(5) 0.02800(15) Uani 1 1 d . . . . .
O1 O 0.7930(2) 0.45942(6) 0.49817(15) 0.0448(5) Uani 1 1 d . . . . .
C32 C 0.9583(2) 0.38922(8) 0.89863(18) 0.0279(6) Uani 1 1 d . . . . .
C37 C 1.0974(3) 0.39067(8) 0.92437(19) 0.0314(6) Uani 1 1 d . . . . .
H37 H 1.1393 0.4045 0.8767 0.038 Uiso 1 1 calc R . . . .
C20 C 0.5038(2) 0.34230(9) 0.64059(19) 0.0311(6) Uani 1 1 d . . . . .
C34 C 0.9763(3) 0.34977(9) 1.0642(2) 0.0388(7) Uani 1 1 d . . . . .
H34 H 0.9347 0.3358 1.1118 0.047 Uiso 1 1 calc R . . . .
C4 C 0.7583(3) 0.25319(8) 0.7206(2) 0.0358(6) Uani 1 1 d . . . . .
H4 H 0.6665 0.2504 0.6837 0.043 Uiso 1 1 calc R . . . .
C11 C 0.8044(3) 0.42639(9) 0.54561(19) 0.0326(6) Uani 1 1 d . . . . .
C7 C 1.0052(2) 0.32974(9) 0.44443(19) 0.0299(6) Uani 1 1 d . . . . .
C36 C 1.1746(3) 0.37195(9) 1.0197(2) 0.0411(7) Uani 1 1 d . . . . .
H36 H 1.2690 0.3727 1.0368 0.049 Uiso 1 1 calc R . . . .
C1 C 0.9518(3) 0.27642(9) 0.8349(2) 0.0357(6) Uani 1 1 d . . . . .
H1 H 1.0145 0.2922 0.8898 0.043 Uiso 1 1 calc R . . . .
C2 C 0.9837(3) 0.24566(9) 0.7621(2) 0.0402(7) Uani 1 1 d . . . . .
H2 H 1.0705 0.2367 0.7618 0.048 Uiso 1 1 calc R . . . .
C6 C 1.0916(3) 0.33151(9) 0.56134(19) 0.0337(6) Uani 1 1 d . . . . .
H6A H 1.1695 0.3504 0.5630 0.040 Uiso 1 1 calc R . . . .
H6B H 1.1259 0.3012 0.5811 0.040 Uiso 1 1 calc R . . . .
C10 C 1.0876(3) 0.30498(10) 0.3810(2) 0.0397(7) Uani 1 1 d . . . . .
H10A H 1.1062 0.2748 0.4091 0.060 Uiso 1 1 calc GR . . . .
H10B H 1.1716 0.3207 0.3886 0.060 Uiso 1 1 calc GR . . . .
H10C H 1.0373 0.3037 0.3051 0.060 Uiso 1 1 calc GR . . . .
C13 C 0.7042(3) 0.43105(10) 0.8006(2) 0.0385(7) Uani 1 1 d . . . . .
H13A H 0.6804 0.4088 0.8481 0.046 Uiso 1 1 calc R . . . .
H13B H 0.7155 0.4600 0.8379 0.046 Uiso 1 1 calc R . . . .
C5 C 0.8116(3) 0.27963(8) 0.8122(2) 0.0340(6) Uani 1 1 d . . . . .
H5 H 0.7632 0.2962 0.8508 0.041 Uiso 1 1 calc R . . . .
C24 C 0.3903(3) 0.27274(9) 0.5895(2) 0.0392(7) Uani 1 1 d . . . . .
H24 H 0.3584 0.2503 0.5372 0.047 Uiso 1 1 calc R . . . .
C8 C 0.8790(3) 0.30264(9) 0.4339(2) 0.0332(6) Uani 1 1 d . . . . .
H8A H 0.9064 0.2714 0.4498 0.040 Uiso 1 1 calc R . . . .
H8B H 0.8260 0.3038 0.3578 0.040 Uiso 1 1 calc R . . . .
C33 C 0.8990(3) 0.36806(8) 0.9681(2) 0.0325(6) Uani 1 1 d . . . . .
H33 H 0.8048 0.3660 0.9501 0.039 Uiso 1 1 calc R . . . .
C9 C 0.9735(3) 0.37578(9) 0.3957(2) 0.0427(7) Uani 1 1 d . . . . .
H9A H 1.0566 0.3918 0.4012 0.064 Uiso 1 1 calc GR . . . .
H9B H 0.9206 0.3921 0.4345 0.064 Uiso 1 1 calc GR . . . .
H9C H 0.9229 0.3731 0.3201 0.064 Uiso 1 1 calc GR . . . .
C25 C 0.4573(2) 0.30875(9) 0.5647(2) 0.0344(6) Uani 1 1 d . . . . .
H25 H 0.4720 0.3108 0.4960 0.041 Uiso 1 1 calc R . . . .
C12 C 0.5916(3) 0.43435(9) 0.6951(2) 0.0359(6) Uani 1 1 d . . . . .
H12A H 0.5995 0.4626 0.6587 0.043 Uiso 1 1 calc R . . . .
H12B H 0.5044 0.4341 0.7109 0.043 Uiso 1 1 calc R . . . .
C21 C 0.4817(3) 0.33834(10) 0.7412(2) 0.0405(7) Uani 1 1 d . . . . .
H21 H 0.5134 0.3606 0.7939 0.049 Uiso 1 1 calc R . . . .
C3 C 0.8651(3) 0.23129(8) 0.6921(2) 0.0381(7) Uani 1 1 d . . . . .
H3 H 0.8563 0.2106 0.6354 0.046 Uiso 1 1 calc R . . . .
C23 C 0.3689(3) 0.26879(10) 0.6891(2) 0.0436(7) Uani 1 1 d . . . . .
H23 H 0.3241 0.2436 0.7059 0.052 Uiso 1 1 calc R . . . .
C22 C 0.4133(3) 0.30184(11) 0.7643(2) 0.0497(8) Uani 1 1 d . . . . .
H22 H 0.3970 0.2996 0.8324 0.060 Uiso 1 1 calc R . . . .
C17 C 0.4247(15) 0.4023(5) 0.2839(8) 0.039(2) Uani 0.53(4) 1 d . . P A 1
H17 H 0.4390 0.3929 0.2182 0.047 Uiso 0.53(4) 1 calc R . P A 1
C14 C 0.5132(12) 0.3899(5) 0.3808(9) 0.0358(19) Uani 0.53(4) 1 d G . P A 1
H14 H 0.5879 0.3719 0.3815 0.043 Uiso 0.53(4) 1 calc R . P A 1
C15 C 0.4923(12) 0.4037(5) 0.4769(8) 0.0284(17) Uani 0.53(4) 1 d G . P A 1
C19 C 0.3830(15) 0.4300(6) 0.4759(9) 0.0380(18) Uani 0.53(4) 1 d G . P A 1
H19 H 0.3687 0.4394 0.5416 0.046 Uiso 0.53(4) 1 calc R . P A 1
C16 C 0.2945(12) 0.4425(5) 0.3790(11) 0.047(2) Uani 0.53(4) 1 d G . P A 1
H16 H 0.2198 0.4604 0.3784 0.056 Uiso 0.53(4) 1 calc R . P A 1
C18 C 0.3154(12) 0.4286(4) 0.2830(9) 0.042(2) Uani 0.53(4) 1 d G . P A 1
H18 H 0.2549 0.4372 0.2167 0.051 Uiso 0.53(4) 1 calc R . P A 1
C35 C 1.1123(3) 0.35210(9) 1.0895(2) 0.0420(7) Uani 1 1 d . . . . .
H35 H 1.1646 0.3401 1.1555 0.050 Uiso 1 1 calc R . . . .
C28 C 1.0518(13) 0.5346(3) 0.8623(8) 0.0377(17) Uani 0.49(3) 1 d . . P B 1
H28 H 1.0518 0.5570 0.9137 0.045 Uiso 0.49(3) 1 calc R . P B 1
C27 C 0.9679(13) 0.4982(4) 0.8527(10) 0.0314(15) Uani 0.49(3) 1 d G . P B 1
H27 H 0.9105 0.4957 0.8975 0.038 Uiso 0.49(3) 1 calc R . P B 1
C26 C 0.9679(13) 0.4655(3) 0.7774(12) 0.0282(18) Uani 0.49(3) 1 d G . P B 1
C31 C 1.0518(12) 0.4691(3) 0.7118(10) 0.0357(17) Uani 0.49(3) 1 d G . P B 1
H31 H 1.0518 0.4467 0.6604 0.043 Uiso 0.49(3) 1 calc R . P B 1
C30 C 1.1358(12) 0.5055(4) 0.7215(8) 0.0406(17) Uani 0.49(3) 1 d G . P B 1
H30 H 1.1932 0.5080 0.6767 0.049 Uiso 0.49(3) 1 calc R . P B 1
C29 C 1.1358(13) 0.5383(3) 0.7967(8) 0.0389(17) Uani 0.49(3) 1 d G . P B 1
H29 H 1.1932 0.5632 0.8033 0.047 Uiso 0.49(3) 1 calc R . P B 1
F2 F 0.3360(3) 0.69124(10) 0.9873(3) 0.0652(10) Uani 0.808(9) 1 d . U P C 1
F1 F 0.3711(4) 0.61964(10) 0.9636(4) 0.0912(14) Uani 0.808(9) 1 d . U P C 1
F4 F 0.5279(3) 0.66889(15) 0.9583(4) 0.0860(13) Uani 0.808(9) 1 d . U P C 1
F3 F 0.3391(4) 0.66758(17) 0.8243(2) 0.0944(14) Uani 0.808(9) 1 d . U P C 1
B1 B 0.3928(3) 0.66180(11) 0.9311(3) 0.0484(9) Uani 1 1 d . . . . .
F2A F 0.3842(18) 0.7045(3) 0.9633(14) 0.121(7) Uani 0.192(9) 1 d . U P C 2
F1A F 0.3904(15) 0.6321(5) 1.0090(10) 0.086(5) Uani 0.192(9) 1 d . U P C 2
F4A F 0.5114(11) 0.6568(6) 0.9041(14) 0.075(5) Uani 0.192(9) 1 d . U P C 2
F3A F 0.2899(13) 0.6533(5) 0.8405(9) 0.089(5) Uani 0.192(9) 1 d . U P C 2
C30A C 1.1081(11) 0.5129(3) 0.7311(8) 0.0363(15) Uani 0.51(3) 1 d . . P B 2
H30A H 1.1661 0.5178 0.6876 0.044 Uiso 0.51(3) 1 calc R . P B 2
C29A C 1.1008(12) 0.5437(3) 0.8087(8) 0.0360(17) Uani 0.51(3) 1 d G . P B 2
H29A H 1.1539 0.5697 0.8184 0.043 Uiso 0.51(3) 1 calc R . P B 2
C28A C 1.0160(13) 0.5364(3) 0.8723(7) 0.0374(16) Uani 0.51(3) 1 d G . P B 2
H28A H 1.0110 0.5575 0.9253 0.045 Uiso 0.51(3) 1 calc R . P B 2
C27A C 0.9383(13) 0.4983(4) 0.8582(9) 0.0322(15) Uani 0.51(3) 1 d G . P B 2
H27A H 0.8803 0.4933 0.9016 0.039 Uiso 0.51(3) 1 calc R . P B 2
C26A C 0.9455(12) 0.4675(3) 0.7805(12) 0.0274(17) Uani 0.51(3) 1 d G . P B 2
C31A C 1.0304(12) 0.4748(3) 0.7169(10) 0.0347(16) Uani 0.51(3) 1 d G . P B 2
H31A H 1.0354 0.4537 0.6639 0.042 Uiso 0.51(3) 1 calc R . P B 2
C17A C 0.4564(16) 0.4116(5) 0.2821(9) 0.039(2) Uani 0.47(4) 1 d . . P A 2
H17A H 0.4847 0.4055 0.2201 0.047 Uiso 0.47(4) 1 calc R . P A 2
C14A C 0.5348(13) 0.3986(5) 0.3826(11) 0.036(2) Uani 0.47(4) 1 d G . P A 2
H14A H 0.6167 0.3837 0.3894 0.043 Uiso 0.47(4) 1 calc R . P A 2
C19A C 0.4935(14) 0.4074(6) 0.4732(9) 0.033(2) Uani 0.47(4) 1 d G . P A 2
C15A C 0.3736(16) 0.4292(6) 0.4633(9) 0.0353(19) Uani 0.47(4) 1 d G . P A 2
H15A H 0.3453 0.4352 0.5253 0.042 Uiso 0.47(4) 1 calc R . P A 2
C18A C 0.2952(13) 0.4422(6) 0.3628(11) 0.0370(18) Uani 0.47(4) 1 d G . P A 2
H18A H 0.2133 0.4570 0.3560 0.044 Uiso 0.47(4) 1 calc R . P A 2
C16A C 0.3366(14) 0.4333(5) 0.2722(9) 0.041(2) Uani 0.47(4) 1 d G . P A 2
H16A H 0.2829 0.4422 0.2034 0.049 Uiso 0.47(4) 1 calc R . P A 2

loop_
_atom_site_aniso_label
_atom_site_aniso_U_11
_atom_site_aniso_U_22
_atom_site_aniso_U_33
_atom_site_aniso_U_23
_atom_site_aniso_U_13
_atom_site_aniso_U_12
Ni1 0.02951(18) 0.02591(18) 0.02323(17) -0.00051(13) 0.00496(13) 0.00113(13)
Fe1 0.02701(19) 0.0265(2) 0.01917(18) -0.00110(14) 0.00283(14) 0.00236(15)
S1 0.0270(3) 0.0309(3) 0.0210(3) -0.0021(3) 0.0031(2) 0.0013(3)
P1 0.0305(4) 0.0287(4) 0.0211(3) -0.0031(3) 0.0031(3) 0.0020(3)
S2 0.0272(3) 0.0305(3) 0.0228(3) -0.0043(3) 0.0038(3) 0.0006(3)
P2 0.0279(3) 0.0310(4) 0.0224(3) -0.0008(3) 0.0027(3) 0.0048(3)
O1 0.0601(13) 0.0382(12) 0.0362(11) 0.0118(9) 0.0140(10) 0.0066(10)
C32 0.0356(14) 0.0235(13) 0.0216(12) -0.0040(10) 0.0029(11) -0.0009(11)
C37 0.0350(15) 0.0327(14) 0.0254(13) -0.0016(11) 0.0065(11) 0.0011(11)
C20 0.0259(13) 0.0376(15) 0.0264(13) 0.0032(11) 0.0020(10) 0.0053(11)
C34 0.059(2) 0.0279(15) 0.0286(14) -0.0005(12) 0.0110(13) 0.0012(13)
C4 0.0395(16) 0.0318(15) 0.0356(15) 0.0048(12) 0.0095(12) -0.0030(12)
C11 0.0340(15) 0.0401(16) 0.0232(13) -0.0040(12) 0.0075(11) 0.0031(12)
C7 0.0286(13) 0.0372(15) 0.0239(13) -0.0002(11) 0.0072(11) 0.0046(11)
C36 0.0427(16) 0.0405(17) 0.0322(15) -0.0022(13) -0.0024(13) 0.0065(13)
C1 0.0435(16) 0.0313(15) 0.0286(14) 0.0069(11) 0.0041(12) 0.0010(12)
C2 0.0437(17) 0.0332(15) 0.0449(17) 0.0084(13) 0.0142(14) 0.0107(13)
C6 0.0298(14) 0.0415(16) 0.0298(14) -0.0065(12) 0.0084(11) 0.0044(12)
C10 0.0370(16) 0.0540(18) 0.0279(14) -0.0029(13) 0.0087(12) 0.0068(13)
C13 0.0343(15) 0.0483(17) 0.0306(14) -0.0138(13) 0.0055(12) 0.0038(13)
C5 0.0462(16) 0.0273(14) 0.0316(14) 0.0021(11) 0.0159(13) 0.0014(12)
C24 0.0268(14) 0.0396(16) 0.0459(17) 0.0006(13) 0.0015(13) 0.0003(12)
C8 0.0360(15) 0.0376(15) 0.0252(13) -0.0089(11) 0.0073(11) 0.0043(12)
C33 0.0405(15) 0.0257(14) 0.0307(14) -0.0021(11) 0.0091(12) -0.0011(11)
C9 0.0502(18) 0.0444(17) 0.0361(16) 0.0048(13) 0.0164(14) 0.0044(14)
C25 0.0283(14) 0.0401(16) 0.0336(14) -0.0018(12) 0.0065(12) 0.0024(12)
C12 0.0332(14) 0.0398(16) 0.0317(14) -0.0063(12) 0.0045(12) 0.0072(12)
C21 0.0398(16) 0.0466(18) 0.0310(15) 0.0020(13) 0.0035(12) 0.0024(13)
C3 0.0531(18) 0.0232(14) 0.0390(16) 0.0002(12) 0.0147(14) 0.0009(13)
C23 0.0328(15) 0.0448(18) 0.0464(18) 0.0140(14) 0.0002(13) -0.0008(13)
C22 0.0481(19) 0.065(2) 0.0345(16) 0.0177(15) 0.0095(14) 0.0005(16)
C17 0.037(4) 0.045(4) 0.027(3) -0.003(3) -0.003(3) -0.008(3)
C14 0.034(3) 0.036(4) 0.030(3) -0.003(3) -0.003(3) 0.000(3)
C15 0.031(3) 0.025(3) 0.026(3) 0.005(3) 0.003(3) 0.000(3)
C19 0.036(3) 0.040(3) 0.031(3) 0.008(3) -0.001(3) 0.007(3)
C16 0.042(3) 0.045(3) 0.044(4) 0.005(3) -0.002(3) 0.007(3)
C18 0.038(3) 0.045(3) 0.034(3) 0.011(3) -0.006(3) 0.001(3)
C35 0.061(2) 0.0339(16) 0.0246(14) 0.0023(12) 0.0018(13) 0.0101(14)
C28 0.049(4) 0.027(3) 0.035(3) -0.008(2) 0.008(3) 0.002(3)
C27 0.038(3) 0.029(3) 0.025(3) 0.000(2) 0.004(3) 0.004(3)
C26 0.037(4) 0.021(3) 0.023(3) -0.001(3) 0.002(3) 0.008(3)
C31 0.039(3) 0.033(3) 0.033(3) 0.000(3) 0.009(3) -0.004(3)
C30 0.044(3) 0.038(3) 0.040(3) 0.002(3) 0.012(3) -0.002(3)
C29 0.047(3) 0.028(3) 0.040(3) 0.002(3) 0.010(3) 0.001(3)
F2 0.0582(18) 0.0542(18) 0.090(2) -0.0129(14) 0.0322(15) -0.0033(13)
F1 0.112(3) 0.0477(17) 0.143(4) 0.008(2) 0.082(3) 0.0078(16)
F4 0.0437(16) 0.136(3) 0.084(3) 0.037(2) 0.0281(15) 0.0124(17)
F3 0.092(3) 0.133(4) 0.0530(18) 0.0060(18) 0.0123(17) -0.011(2)
B1 0.041(2) 0.056(2) 0.051(2) 0.0058(18) 0.0177(17) 0.0018(17)
F2A 0.133(12) 0.073(9) 0.139(11) -0.030(8) 0.005(9) 0.041(8)
F1A 0.096(9) 0.119(11) 0.044(7) 0.025(7) 0.023(6) 0.003(8)
F4A 0.060(7) 0.085(9) 0.100(10) 0.034(8) 0.055(7) 0.016(6)
F3A 0.080(9) 0.131(10) 0.043(7) 0.001(7) -0.004(6) -0.042(7)
C30A 0.043(3) 0.035(3) 0.037(3) 0.004(2) 0.021(2) 0.003(3)
C29A 0.044(3) 0.027(3) 0.038(3) 0.002(2) 0.014(3) 0.008(3)
C28A 0.046(4) 0.032(3) 0.035(3) 0.001(2) 0.013(3) 0.008(3)
C27A 0.036(3) 0.028(3) 0.030(3) 0.001(2) 0.005(3) 0.004(3)
C26A 0.028(3) 0.027(3) 0.025(3) 0.002(3) 0.004(3) 0.006(3)
C31A 0.043(3) 0.031(3) 0.030(3) -0.002(2) 0.010(3) 0.006(3)
C17A 0.036(4) 0.047(4) 0.029(3) 0.004(3) -0.002(3) -0.006(3)
C14A 0.037(4) 0.033(4) 0.031(3) -0.001(3) -0.003(3) 0.002(3)
C19A 0.033(3) 0.032(4) 0.027(3) 0.000(3) -0.001(3) -0.001(3)
C15A 0.030(3) 0.040(3) 0.033(3) 0.000(3) 0.004(3) 0.007(3)
C18A 0.035(3) 0.040(3) 0.030(3) 0.012(3) -0.001(3) 0.008(3)
C16A 0.044(4) 0.043(4) 0.030(3) 0.009(3) 0.000(3) 0.000(3)

loop_
_atom_type_symbol
_atom_type_description
_atom_type_scat_dispersion_real
_atom_type_scat_dispersion_imag
_atom_type_scat_source
C C 0.0033 0.0016 'International Tables Vol C Tables 4.2.6.8 and 6.1.1.4'
H H 0.0000 0.0000 'International Tables Vol C Tables 4.2.6.8 and 6.1.1.4'
P P 0.1023 0.0942 'International Tables Vol C Tables 4.2.6.8 and 6.1.1.4'
S S 0.1246 0.1234 'International Tables Vol C Tables 4.2.6.8 and 6.1.1.4'
Ni Ni 0.3393 1.1124 'International Tables Vol C Tables 4.2.6.8 and 6.1.1.4'
Fe Fe 0.3463 0.8444 'International Tables Vol C Tables 4.2.6.8 and 6.1.1.4'
B B 0.0013 0.0007 'International Tables Vol C Tables 4.2.6.8 and 6.1.1.4'
F F 0.0171 0.0103 'International Tables Vol C Tables 4.2.6.8 and 6.1.1.4'
O O 0.0106 0.0060 'International Tables Vol C Tables 4.2.6.8 and 6.1.1.4'

loop_
_exptl_crystal_face_index_h
_exptl_crystal_face_index_k
_exptl_crystal_face_index_l
_exptl_crystal_face_perp_dist
2.00 -1.00 0.00 0.0440
-2.00 1.00 0.00 0.1330
-1.00 1.00 2.00 0.2010
0.00 -1.00 0.00 0.0160
0.00 1.00 0.00 0.0610
-1.00 0.00 -2.00 0.1470

loop_
_geom_angle_atom_site_label_1
_geom_angle_atom_site_label_2
_geom_angle_atom_site_label_3
_geom_angle
S1 Ni1 Fe1 56.87(2)
S2 Ni1 Fe1 56.943(19)
S2 Ni1 S1 88.14(3)
C4 Ni1 Fe1 126.31(8)
C4 Ni1 S1 169.04(8)
C4 Ni1 S2 102.24(8)
C4 Ni1 C1 65.83(11)
C4 Ni1 C2 66.10(11)
C4 Ni1 C5 39.06(10)
C4 Ni1 C3 40.17(10)
C1 Ni1 Fe1 128.40(8)
C1 Ni1 S1 103.70(8)
C1 Ni1 S2 168.01(8)
C1 Ni1 C2 39.88(10)
C1 Ni1 C5 39.16(10)
C1 Ni1 C3 65.81(11)
C2 Ni1 Fe1 162.00(8)
C2 Ni1 S1 108.39(8)
C2 Ni1 S2 138.01(8)
C2 Ni1 C5 66.20(11)
C5 Ni1 Fe1 113.86(7)
C5 Ni1 S1 130.49(7)
C5 Ni1 S2 130.29(8)
C3 Ni1 Fe1 159.39(8)
C3 Ni1 S1 140.19(8)
C3 Ni1 S2 106.19(8)
C3 Ni1 C2 38.51(10)
C3 Ni1 C5 66.18(10)
S1 Fe1 Ni1 54.700(19)
S1 Fe1 S2 85.22(3)
P1 Fe1 Ni1 102.89(2)
P1 Fe1 S1 88.71(3)
P1 Fe1 S2 155.26(3)
S2 Fe1 Ni1 54.56(2)
P2 Fe1 Ni1 109.37(2)
P2 Fe1 S1 162.17(3)
P2 Fe1 P1 87.50(3)
P2 Fe1 S2 90.99(3)
C11 Fe1 Ni1 158.84(8)
C11 Fe1 S1 111.20(9)
C11 Fe1 P1 91.58(8)
C11 Fe1 S2 112.97(8)
C11 Fe1 P2 86.33(9)
Ni1 S1 Fe1 68.43(2)
C6 S1 Ni1 104.32(9)
C6 S1 Fe1 117.41(8)
C32 P1 Fe1 120.51(8)
C32 P1 C13 104.17(12)
C32 P1 C26 98.1(5)
C13 P1 Fe1 109.01(8)
C13 P1 C26 109.8(4)
C26 P1 Fe1 114.3(4)
C26A P1 Fe1 118.0(5)
C26A P1 C32 100.6(5)
C26A P1 C13 102.2(4)
Ni1 S2 Fe1 68.50(2)
C8 S2 Ni1 104.56(9)
C8 S2 Fe1 117.95(9)
C20 P2 Fe1 119.56(8)
C20 P2 C12 107.06(13)
C20 P2 C19A 103.6(5)
C12 P2 Fe1 106.60(9)
C12 P2 C19A 102.3(5)
C15 P2 Fe1 117.3(5)
C15 P2 C20 100.5(5)
C15 P2 C12 104.5(5)
C19A P2 Fe1 116.1(5)
C37 C32 P1 118.73(19)
C33 C32 P1 122.3(2)
C33 C32 C37 119.0(2)
C36 C37 C32 120.3(2)
C25 C20 P2 118.46(19)
C21 C20 P2 122.7(2)
C21 C20 C25 118.8(2)
C35 C34 C33 119.8(3)
C5 C4 Ni1 72.98(15)
C5 C4 C3 109.0(2)
C3 C4 Ni1 70.83(15)
O1 C11 Fe1 177.2(2)
C6 C7 C10 106.4(2)
C8 C7 C6 111.2(2)
C8 C7 C10 107.0(2)
C8 C7 C9 111.6(2)
C9 C7 C6 112.3(2)
C9 C7 C10 108.0(2)
C37 C36 C35 119.4(3)
C2 C1 Ni1 70.78(15)
C5 C1 Ni1 72.51(14)
C5 C1 C2 109.1(2)
C1 C2 Ni1 69.34(14)
C3 C2 Ni1 70.54(15)
C3 C2 C1 107.7(3)
C7 C6 S1 120.77(18)
C12 C13 P1 110.32(18)
C4 C5 Ni1 67.96(14)
C4 C5 C1 106.2(2)
C1 C5 Ni1 68.33(14)
C25 C24 C23 120.9(3)
C7 C8 S2 119.80(17)
C32 C33 C34 120.7(3)
C24 C25 C20 120.2(3)
C13 C12 P2 110.40(18)
C22 C21 C20 120.1(3)
C4 C3 Ni1 69.01(15)
C2 C3 Ni1 70.96(15)
C2 C3 C4 107.9(2)
C24 C23 C22 119.4(3)
C23 C22 C21 120.6(3)
C14 C17 C18 120.0
C17 C14 C15 120.0
C14 C15 P2 122.7(8)
C19 C15 P2 117.3(8)
C19 C15 C14 120.0
C15 C19 C16 120.0
C18 C16 C19 120.0
C16 C18 C17 120.0
C34 C35 C36 120.7(3)
C27 C28 C29 120.0
C26 C27 C28 120.0
C27 C26 P1 118.5(6)
C27 C26 C31 120.0
C31 C26 P1 121.4(6)
C26 C31 C30 120.0
C31 C30 C29 120.0
C30 C29 C28 120.0
F1 B1 F2 107.3(3)
F4 B1 F2 109.1(3)
F4 B1 F1 108.1(3)
F3 B1 F2 109.9(3)
F3 B1 F1 112.1(3)
F3 B1 F4 110.2(3)
F2A B1 F4A 108.7(6)
F2A B1 F3A 109.5(6)
F1A B1 F2A 112.1(6)
F1A B1 F4A 108.8(6)
F1A B1 F3A 110.0(5)
F3A B1 F4A 107.7(5)
C29A C30A C31A 120.0
C30A C29A C28A 120.0
C27A C28A C29A 120.0
C26A C27A C28A 120.0
C27A C26A P1 119.9(7)
C27A C26A C31A 120.0
C31A C26A P1 119.7(7)
C26A C31A C30A 120.0
C14A C17A C16A 120.0
C17A C14A C19A 120.0
C14A C19A P2 118.3(9)
C14A C19A C15A 120.0
C15A C19A P2 121.7(9)
C19A C15A C18A 120.0
C16A C18A C15A 120.0
C18A C16A C17A 120.0

loop_
_geom_bond_atom_site_label_1
_geom_bond_atom_site_label_2
_geom_bond_distance
Ni1 Fe1 2.4825(6)
Ni1 S1 2.1786(8)
Ni1 S2 2.1739(7)
Ni1 C4 2.076(3)
Ni1 C1 2.087(2)
Ni1 C2 2.106(3)
Ni1 C5 2.142(3)
Ni1 C3 2.101(3)
Fe1 S1 2.2353(8)
Fe1 P1 2.2337(8)
Fe1 S2 2.2363(7)
Fe1 P2 2.2274(8)
Fe1 C11 1.744(3)
S1 C6 1.830(2)
P1 C32 1.834(2)
P1 C13 1.839(3)
P1 C26 1.881(7)
P1 C26A 1.802(7)
S2 C8 1.841(3)
P2 C20 1.828(3)
P2 C12 1.837(3)
P2 C15 1.811(7)
P2 C19A 1.875(8)
O1 C11 1.160(3)
C32 C37 1.400(4)
C32 C33 1.387(3)
C37 C36 1.395(3)
C20 C25 1.401(3)
C20 C21 1.395(4)
C34 C33 1.397(3)
C34 C35 1.371(4)
C4 C5 1.411(4)
C4 C3 1.434(4)
C7 C6 1.536(3)
C7 C10 1.542(3)
C7 C8 1.527(4)
C7 C9 1.524(4)
C36 C35 1.393(4)
C1 C2 1.430(4)
C1 C5 1.418(4)
C2 C3 1.387(4)
C13 C12 1.540(3)
C24 C25 1.380(4)
C24 C23 1.379(4)
C21 C22 1.391(4)
C23 C22 1.382(4)
C17 C14 1.3900
C17 C18 1.3900
C14 C15 1.3900
C15 C19 1.3900
C19 C16 1.3900
C16 C18 1.3900
C28 C27 1.3900
C28 C29 1.3900
C27 C26 1.3900
C26 C31 1.3900
C31 C30 1.3900
C30 C29 1.3900
F2 B1 1.385(4)
F1 B1 1.379(4)
F4 B1 1.375(4)
F3 B1 1.355(4)
B1 F2A 1.364(6)
B1 F1A 1.356(6)
B1 F4A 1.390(6)
B1 F3A 1.379(6)
C30A C29A 1.3900
C30A C31A 1.3900
C29A C28A 1.3900
C28A C27A 1.3900
C27A C26A 1.3900
C26A C31A 1.3900
C17A C14A 1.3900
C17A C16A 1.3900
C14A C19A 1.3900
C19A C15A 1.3900
C15A C18A 1.3900
C18A C16A 1.3900

loop_
_geom_torsion_atom_site_label_1
_geom_torsion_atom_site_label_2
_geom_torsion_atom_site_label_3
_geom_torsion_atom_site_label_4
_geom_torsion
Ni1 S1 C6 C7 68.0(2)
Ni1 S2 C8 C7 -68.7(2)
Ni1 C4 C5 C1 -57.85(17)
Ni1 C4 C3 C2 60.60(19)
Ni1 C1 C2 C3 -60.38(19)
Ni1 C1 C5 C4 57.61(17)
Ni1 C2 C3 C4 -59.37(18)
Fe1 S1 C6 C7 -4.9(3)
Fe1 P1 C32 C37 85.1(2)
Fe1 P1 C32 C33 -94.4(2)
Fe1 P1 C13 C12 -25.8(2)
Fe1 P1 C26 C27 159.9(4)
Fe1 P1 C26 C31 -24.1(7)
Fe1 P1 C26A C27A 159.0(4)
Fe1 P1 C26A C31A -28.7(7)
Fe1 S2 C8 C7 4.4(2)
Fe1 P2 C20 C25 -79.6(2)
Fe1 P2 C20 C21 96.4(2)
Fe1 P2 C12 C13 -41.0(2)
Fe1 P2 C15 C14 32.2(10)
Fe1 P2 C15 C19 -149.5(5)
Fe1 P2 C19A C14A 24.3(10)
Fe1 P2 C19A C15A -157.6(6)
P1 C32 C37 C36 179.1(2)
P1 C32 C33 C34 -178.32(19)
P1 C13 C12 P2 42.6(2)
P1 C26 C31 C30 -175.9(9)
P1 C26A C31A C30A -172.3(9)
P2 C20 C25 C24 176.54(19)
P2 C20 C21 C22 -176.7(2)
P2 C15 C19 C16 -178.4(8)
P2 C19A C15A C18A -178.0(10)
C32 P1 C13 C12 -155.67(19)
C32 P1 C26 C27 -71.2(5)
C32 P1 C26 C31 104.7(5)
C32 P1 C26A C27A -67.8(5)
C32 P1 C26A C31A 104.5(5)
C32 C37 C36 C35 -0.5(4)
C37 C32 C33 C34 2.2(4)
C37 C36 C35 C34 1.8(4)
C20 P2 C12 C13 88.1(2)
C20 P2 C15 C14 -99.2(8)
C20 P2 C15 C19 79.2(6)
C20 P2 C19A C14A -108.8(8)
C20 P2 C19A C15A 69.3(7)
C20 C21 C22 C23 1.3(4)
C1 C2 C3 Ni1 59.63(18)
C1 C2 C3 C4 0.3(3)
C2 C1 C5 Ni1 -61.68(18)
C2 C1 C5 C4 -4.1(3)
C6 C7 C8 S2 54.9(3)
C10 C7 C6 S1 -171.3(2)
C10 C7 C8 S2 170.77(18)
C13 P1 C32 C37 -152.3(2)
C13 P1 C32 C33 28.2(2)
C13 P1 C26 C27 37.0(7)
C13 P1 C26 C31 -147.0(4)
C13 P1 C26A C27A 39.4(6)
C13 P1 C26A C31A -148.3(5)
C5 C4 C3 Ni1 -63.43(18)
C5 C4 C3 C2 -2.8(3)
C5 C1 C2 Ni1 62.78(18)
C5 C1 C2 C3 2.4(3)
C24 C23 C22 C21 -1.5(4)
C8 C7 C6 S1 -55.0(3)
C33 C32 C37 C36 -1.4(4)
C33 C34 C35 C36 -1.0(4)
C9 C7 C6 S1 70.8(3)
C9 C7 C8 S2 -71.3(3)
C25 C20 C21 C22 -0.7(4)
C25 C24 C23 C22 1.2(4)
C12 P2 C20 C25 159.2(2)
C12 P2 C20 C21 -24.8(2)
C12 P2 C15 C14 150.0(8)
C12 P2 C15 C19 -31.7(6)
C12 P2 C19A C14A 140.0(8)
C12 P2 C19A C15A -42.0(8)
C21 C20 C25 C24 0.4(4)
C3 C4 C5 Ni1 62.07(18)
C3 C4 C5 C1 4.2(3)
C23 C24 C25 C20 -0.6(4)
C17 C14 C15 P2 178.3(9)
C17 C14 C15 C19 0.0
C14 C17 C18 C16 0.0
C14 C15 C19 C16 0.0
C15 P2 C20 C25 50.4(5)
C15 P2 C20 C21 -133.6(5)
C15 P2 C12 C13 -165.9(5)
C15 P2 C19A C14A -88(18)
C15 P2 C19A C15A 90(18)
C15 C19 C16 C18 0.0
C19 C16 C18 C17 0.0
C18 C17 C14 C15 0.0
C35 C34 C33 C32 -1.0(4)
C28 C27 C26 P1 176.0(8)
C28 C27 C26 C31 0.0
C27 C28 C29 C30 0.0
C27 C26 C31 C30 0.0
C26 P1 C32 C37 -39.5(5)
C26 P1 C32 C33 141.1(5)
C26 P1 C13 C12 100.2(5)
C26 P1 C26A C27A -139(7)
C26 P1 C26A C31A 34(7)
C26 C31 C30 C29 0.0
C31 C30 C29 C28 0.0
C29 C28 C27 C26 0.0
C30A C29A C28A C27A 0.0
C29A C30A C31A C26A 0.0
C29A C28A C27A C26A 0.0
C28A C27A C26A P1 172.3(9)
C28A C27A C26A C31A 0.0
C27A C26A C31A C30A 0.0
C26A P1 C32 C37 -46.7(5)
C26A P1 C13 C12 99.9(5)
C26A P1 C26 C27 39(6)
C26A P1 C26 C31 -145(7)
C31A C30A C29A C28A 0.0
C17A C14A C19A P2 178.1(10)
C17A C14A C19A C15A 0.0
C14A C17A C16A C18A 0.0
C14A C19A C15A C18A 0.0
C19A P2 C20 C25 51.5(6)
C19A P2 C20 C21 -132.5(6)
C19A P2 C12 C13 -163.3(6)
C19A P2 C15 C14 101(18)
C19A P2 C15 C19 -80(18)
C19A C15A C18A C16A 0.0
C15A C18A C16A C17A 0.0
C16A C17A C14A C19A 0.0

loop_
_smtbx_masks_void_nr
_smtbx_masks_void_average_x
_smtbx_masks_void_average_y
_smtbx_masks_void_average_z
_smtbx_masks_void_volume
_smtbx_masks_void_count_electrons
1 0.000 0.000 0.500 179.7 40.3
2 0.241 0.280 0.944 7.1 0.0
3 0.500 0.500 1.000 179.7 40.3
4 0.259 0.780 0.556 7.1 0.0
5 0.741 0.220 0.444 7.1 0.0
6 0.759 0.720 0.056 7.1 0.0
